data_7054736
loop_
_publ_author_name
'Kole\<sa-Dobravc, Tanja'
'Meden, Anton'
'Perdih, Franc'

_publ_section_title
;
 Influence of noncovalent interactions on the structures of metal--organic
 hybrids based on a [VO2(2,6-pydc)]&#x2212;tecton with cations of
 imidazole, pyridine and its derivatives
;
_journal_issue 6
_journal_name_full 'New J. Chem.'
_journal_page_first 4265
_journal_paper_doi 10.1039/C5NJ00164A
_journal_volume 39
_journal_year 2015
_chemical_formula_moiety 'C22 H39 Cl Ni O3 P2, 0.5(C H2 Cl2)'
_chemical_formula_sum 'C22.5 H40 Cl2 Ni O3 P2'
_chemical_formula_weight 550.09
_space_group_crystal_system monoclinic
_space_group_IT_number 14
_space_group_name_Hall '-P 2yn'
_space_group_name_H-M_alt 'P 1 21/n 1'
_symmetry_space_group_name_Hall '-P 2yn'
_symmetry_space_group_name_H-M 'P 1 21/n 1'
_atom_sites_solution_hydrogens mixed
_atom_sites_solution_primary direct
_atom_sites_solution_secondary difmap
_audit_creation_method SHELXL-2014/7
_audit_update_record
;
2015-02-20 deposited with the CCDC.
2015-03-17 downloaded from the CCDC.
;
_cell_angle_alpha 90
_cell_angle_beta 102.917(2)
_cell_angle_gamma 90
_cell_formula_units_Z 4
_cell_length_a 10.1590(11)
_cell_length_b 20.230(2)
_cell_length_c 13.9587(15)
_cell_measurement_reflns_used 6248
_cell_measurement_temperature 298(2)
_cell_measurement_theta_max 25.01
_cell_measurement_theta_min 2.26
_cell_volume 2796.2(5)
_computing_cell_refinement 'SMART V 5.625 (Bruker, 1999)'
_computing_data_collection 'SMART V 5.625 (Bruker, 1999)'
_computing_data_reduction 'SAINT V 7.34A (Bruker, 2006)'
_computing_molecular_graphics 'SHELXTL V 6.12 (Sheldrick, 2000)'
_computing_publication_material 'SHELXTL V 6.12 (Sheldrick, 2000)'
_computing_structure_refinement 'SHELXL-2014/7 (Sheldrick, 2014)'
_computing_structure_solution 'SHELXTL V 6.12 (Sheldrick, 2000)'
_diffrn_ambient_temperature 298(2)
_diffrn_detector_area_resol_mean 8.333
_diffrn_measured_fraction_theta_full 0.999
_diffrn_measured_fraction_theta_max 0.996
_diffrn_measurement_device_type 'Bruker Smart Apex CCD diffractometer 01-670-01'
_diffrn_measurement_method \w-scans
_diffrn_radiation_monochromator graphite
_diffrn_radiation_type MoK\a
_diffrn_radiation_wavelength 0.71073
_diffrn_reflns_av_R_equivalents 0.0548
_diffrn_reflns_av_unetI/netI 0.0451
_diffrn_reflns_Laue_measured_fraction_full 0.999
_diffrn_reflns_Laue_measured_fraction_max 0.996
_diffrn_reflns_limit_h_max 12
_diffrn_reflns_limit_h_min -12
_diffrn_reflns_limit_k_max 24
_diffrn_reflns_limit_k_min -24
_diffrn_reflns_limit_l_max 16
_diffrn_reflns_limit_l_min -16
_diffrn_reflns_number 22474
_diffrn_reflns_point_group_measured_fraction_full 0.999
_diffrn_reflns_point_group_measured_fraction_max 0.996
_diffrn_reflns_theta_full 25.242
_diffrn_reflns_theta_max 25.377
_diffrn_reflns_theta_min 1.804
_diffrn_source 'fine-focus sealed tube'
_exptl_absorpt_coefficient_mu 1.020
_exptl_absorpt_correction_T_max 0.8734
_exptl_absorpt_correction_T_min 0.7769
_exptl_absorpt_correction_type multi-scan
_exptl_absorpt_process_details '(Sheldrick, 2007)'
_exptl_crystal_colour yellow
_exptl_crystal_density_diffrn 1.307
_exptl_crystal_description block
_exptl_crystal_F_000 1164
_exptl_crystal_size_max 0.286
_exptl_crystal_size_mid 0.248
_exptl_crystal_size_min 0.162
_refine_diff_density_max 0.440
_refine_diff_density_min -0.279
_refine_diff_density_rms 0.066
_refine_ls_extinction_method none
_refine_ls_goodness_of_fit_ref 1.032
_refine_ls_hydrogen_treatment mixed
_refine_ls_matrix_type full
_refine_ls_number_parameters 331
_refine_ls_number_reflns 5123
_refine_ls_number_restraints 70
_refine_ls_restrained_S_all 1.029
_refine_ls_R_factor_all 0.0700
_refine_ls_R_factor_gt 0.0506
_refine_ls_shift/su_max 0.000
_refine_ls_shift/su_mean 0.000
_refine_ls_structure_factor_coef Fsqd
_refine_ls_weighting_details 'w=1/[\s^2^(Fo^2^)+(0.0628P)^2^+0.5704P] where P=(Fo^2^+2Fc^2^)/3'
_refine_ls_weighting_scheme calc
_refine_ls_wR_factor_gt 0.1141
_refine_ls_wR_factor_ref 0.1233
_reflns_Friedel_coverage 0.000
_reflns_number_gt 3903
_reflns_number_total 5123
_reflns_threshold_expression 'I > 2\s(I)'
_cod_data_source_file c5nj00164a2.cif
_cod_data_source_block COMPOUND_5
_cod_depositor_comments 'Adding full bibliography for 7054735--7054745.cif.'
_cod_original_cell_volume 2796.1(5)
_cod_original_formula_sum 'C22.50 H40 Cl2 Ni O3 P2'
_cod_database_code 7054736
_shelx_shelxl_version_number 2014/7
_shelx_space_group_comment
;
The symmetry employed for this shelxl refinement is uniquely defined
by the following loop, which should always be used as a source of
symmetry information in preference to the above space-group names.
They are only intended as comments.
;
_shelx_estimated_absorpt_t_min 0.759
_shelx_estimated_absorpt_t_max 0.852

loop_
_space_group_symop_operation_xyz
'x, y, z'
'-x+1/2, y+1/2, -z+1/2'
'-x, -y, -z'
'x-1/2, -y-1/2, z-1/2'

loop_
_atom_site_label
_atom_site_type_symbol
_atom_site_fract_x
_atom_site_fract_y
_atom_site_fract_z
_atom_site_U_iso_or_equiv
_atom_site_adp_type
_atom_site_occupancy
_atom_site_site_symmetry_order
_atom_site_calc_flag
_atom_site_refinement_flags_posn
_atom_site_refinement_flags_adp
_atom_site_refinement_flags_occupancy
_atom_site_disorder_assembly
_atom_site_disorder_group
Ni1 Ni 0.64453(4) 0.25883(2) 0.52023(3) 0.04569(16) Uani 1 1 d . . . . .
Cl1 Cl 0.56250(13) 0.31983(5) 0.62506(9) 0.0856(4) Uani 1 1 d . . . . .
P1 P 0.53109(9) 0.16800(4) 0.52774(6) 0.0465(2) Uani 1 1 d . . . . .
P2 P 0.77936(9) 0.33313(4) 0.48149(6) 0.0460(2) Uani 1 1 d . . . . .
O1 O 0.5761(2) 0.11653(10) 0.44893(16) 0.0532(6) Uani 1 1 d . . . . .
O2 O 0.8740(3) 0.09239(12) 0.2352(2) 0.0709(8) Uani 1 1 d . . . . .
H2 H 0.927(5) 0.113(2) 0.217(4) 0.106 Uiso 1 1 d . U . . .
O3 O 0.8583(2) 0.29639(10) 0.40497(16) 0.0498(6) Uani 1 1 d . . . . .
C1 C 0.7160(3) 0.20776(14) 0.4309(2) 0.0404(7) Uani 1 1 d . . . . .
C2 C 0.6751(3) 0.14284(15) 0.4058(2) 0.0450(8) Uani 1 1 d . . . . .
C3 C 0.7273(3) 0.10405(16) 0.3421(2) 0.0504(8) Uani 1 1 d . . . . .
H3 H 0.6980 0.0608 0.3284 0.060 Uiso 1 1 calc R U . . .
C4 C 0.8247(3) 0.13149(16) 0.2990(2) 0.0492(8) Uani 1 1 d . . . . .
C5 C 0.8704(3) 0.19558(15) 0.3201(2) 0.0463(8) Uani 1 1 d . . . . .
H5 H 0.9368 0.2136 0.2917 0.056 Uiso 1 1 calc R U . . .
C6 C 0.8142(3) 0.23164(14) 0.3845(2) 0.0415(7) Uani 1 1 d . . . . .
C7 C 0.3469(4) 0.1739(2) 0.4759(3) 0.0639(10) Uani 1 1 d . . . . .
C8 C 0.3314(5) 0.2253(3) 0.3941(4) 0.1052(17) Uani 1 1 d . . . . .
H8A H 0.3571 0.2680 0.4222 0.158 Uiso 1 1 calc R U . . .
H8B H 0.2390 0.2266 0.3582 0.158 Uiso 1 1 calc R U . . .
H8C H 0.3884 0.2137 0.3503 0.158 Uiso 1 1 calc R U . . .
C9 C 0.2717(4) 0.1981(3) 0.5532(4) 0.0953(15) Uani 1 1 d . . . . .
H9A H 0.1779 0.2042 0.5230 0.143 Uiso 1 1 calc R U . . .
H9B H 0.3097 0.2393 0.5803 0.143 Uiso 1 1 calc R U . . .
H9C H 0.2805 0.1658 0.6047 0.143 Uiso 1 1 calc R U . . .
C10 C 0.2840(4) 0.1095(2) 0.4297(3) 0.0894(14) Uani 1 1 d . . . . .
H10A H 0.1890 0.1159 0.4039 0.134 Uiso 1 1 calc R U . . .
H10B H 0.2971 0.0754 0.4788 0.134 Uiso 1 1 calc R U . . .
H10C H 0.3262 0.0967 0.3776 0.134 Uiso 1 1 calc R U . . .
C11 C 0.5761(4) 0.11856(17) 0.6423(2) 0.0570(9) Uani 1 1 d . . . . .
C12 C 0.5553(5) 0.1587(2) 0.7305(3) 0.0823(13) Uani 1 1 d . . . . .
H12A H 0.5927 0.1351 0.7900 0.123 Uiso 1 1 calc R U . . .
H12B H 0.4604 0.1655 0.7253 0.123 Uiso 1 1 calc R U . . .
H12C H 0.5996 0.2007 0.7316 0.123 Uiso 1 1 calc R U . . .
C13 C 0.7274(5) 0.1048(3) 0.6565(4) 0.1015(16) Uani 1 1 d . . . . .
H13A H 0.7434 0.0811 0.6007 0.152 Uiso 1 1 calc R U . . .
H13B H 0.7578 0.0788 0.7149 0.152 Uiso 1 1 calc R U . . .
H13C H 0.7758 0.1459 0.6630 0.152 Uiso 1 1 calc R U . . .
C14 C 0.5012(5) 0.05288(18) 0.6380(3) 0.0810(13) Uani 1 1 d . . . . .
H14A H 0.4069 0.0611 0.6336 0.122 Uiso 1 1 calc R U . . .
H14B H 0.5374 0.0278 0.6963 0.122 Uiso 1 1 calc R U . . .
H14C H 0.5120 0.0284 0.5814 0.122 Uiso 1 1 calc R U . . .
C15 C 0.9267(4) 0.35637(18) 0.5808(3) 0.0608(10) Uani 1 1 d . . . . .
C16 C 1.0484(4) 0.3814(2) 0.5417(3) 0.0905(14) Uani 1 1 d . . . . .
H16A H 1.1247 0.3873 0.5957 0.136 Uiso 1 1 calc R U . . .
H16B H 1.0258 0.4228 0.5085 0.136 Uiso 1 1 calc R U . . .
H16C H 1.0703 0.3496 0.4966 0.136 Uiso 1 1 calc R U . . .
C17 C 0.9691(4) 0.2919(2) 0.6374(3) 0.0827(13) Uani 1 1 d . . . . .
H17A H 1.0496 0.2995 0.6873 0.124 Uiso 1 1 calc R U . . .
H17B H 0.9863 0.2586 0.5928 0.124 Uiso 1 1 calc R U . . .
H17C H 0.8980 0.2774 0.6676 0.124 Uiso 1 1 calc R U . . .
C18 C 0.8876(5) 0.4079(3) 0.6499(4) 0.1064(17) Uani 1 1 d . . . . .
H18A H 0.8089 0.3931 0.6711 0.160 Uiso 1 1 calc R U . . .
H18B H 0.8685 0.4492 0.6158 0.160 Uiso 1 1 calc R U . . .
H18C H 0.9609 0.4136 0.7060 0.160 Uiso 1 1 calc R U . . .
C19 C 0.6986(4) 0.40322(18) 0.4039(3) 0.0654(11) Uani 1 1 d . . . . .
C20 C 0.7945(5) 0.4422(2) 0.3580(4) 0.0896(14) Uani 1 1 d . . . . .
H20A H 0.8563 0.4661 0.4082 0.134 Uiso 1 1 calc R U . . .
H20B H 0.7445 0.4728 0.3112 0.134 Uiso 1 1 calc R U . . .
H20C H 0.8441 0.4126 0.3254 0.134 Uiso 1 1 calc R U . . .
C21 C 0.5971(6) 0.3698(3) 0.3190(4) 0.131(2) Uani 1 1 d . . . . .
H21A H 0.5493 0.4030 0.2757 0.196 Uiso 1 1 calc R U . . .
H21B H 0.5341 0.3440 0.3452 0.196 Uiso 1 1 calc R U . . .
H21C H 0.6449 0.3415 0.2831 0.196 Uiso 1 1 calc R U . . .
C22 C 0.6272(7) 0.4493(3) 0.4602(5) 0.143(3) Uani 1 1 d . . . . .
H22A H 0.5685 0.4780 0.4150 0.215 Uiso 1 1 calc R U . . .
H22B H 0.6926 0.4753 0.5048 0.215 Uiso 1 1 calc R U . . .
H22C H 0.5749 0.4240 0.4965 0.215 Uiso 1 1 calc R U . . .
C23 C 0.439(4) 0.5019(16) 0.033(3) 0.162(4) Uani 0.25 1 d D U P A -1
H23A H 0.3411 0.5016 0.0213 0.195 Uiso 0.25 1 calc R U P A -1
H23B H 0.4761 0.5329 0.0850 0.195 Uiso 0.25 1 calc R U P A -1
Cl2 Cl 0.5001(19) 0.5172(10) -0.0808(14) 0.175(4) Uani 0.25 1 d D U P A -1
Cl3 Cl 0.5129(16) 0.4178(6) 0.0571(10) 0.139(3) Uani 0.25 1 d D U P A -1
C23A C 0.537(4) 0.5314(17) 0.023(3) 0.164(5) Uani 0.25 1 d . U P B -2
H23C H 0.5030 0.5593 0.0684 0.197 Uiso 0.25 1 calc R U P B -2
H23D H 0.6277 0.5466 0.0249 0.197 Uiso 0.25 1 calc R U P B -2
Cl2A Cl 0.557(3) 0.4621(15) 0.075(2) 0.162(6) Uani 0.25 1 d D U P B -2
Cl3A Cl 0.461(3) 0.5526(14) -0.073(2) 0.152(5) Uani 0.25 1 d D U P B -2

loop_
_atom_site_aniso_label
_atom_site_aniso_U_11
_atom_site_aniso_U_22
_atom_site_aniso_U_33
_atom_site_aniso_U_23
_atom_site_aniso_U_13
_atom_site_aniso_U_12
Ni1 0.0631(3) 0.0377(2) 0.0452(3) -0.00363(18) 0.0309(2) -0.00198(19)
Cl1 0.1306(10) 0.0589(6) 0.0943(8) -0.0175(5) 0.0820(7) -0.0059(6)
P1 0.0567(5) 0.0437(5) 0.0473(5) -0.0021(4) 0.0291(4) -0.0034(4)
P2 0.0638(6) 0.0347(4) 0.0462(5) -0.0035(4) 0.0267(4) -0.0022(4)
O1 0.0681(15) 0.0442(12) 0.0599(14) -0.0105(11) 0.0411(12) -0.0143(11)
O2 0.098(2) 0.0500(15) 0.0856(19) -0.0241(14) 0.0652(16) -0.0164(14)
O3 0.0652(14) 0.0387(12) 0.0554(14) -0.0077(10) 0.0343(11) -0.0118(10)
C1 0.0516(18) 0.0376(16) 0.0371(16) -0.0039(13) 0.0207(14) -0.0020(14)
C2 0.0541(19) 0.0428(18) 0.0446(18) -0.0039(14) 0.0251(16) -0.0032(15)
C3 0.068(2) 0.0378(17) 0.052(2) -0.0114(15) 0.0286(17) -0.0116(16)
C4 0.064(2) 0.0430(18) 0.0482(19) -0.0088(15) 0.0295(17) -0.0026(16)
C5 0.056(2) 0.0460(18) 0.0454(18) -0.0040(15) 0.0286(16) -0.0068(15)
C6 0.0530(19) 0.0329(16) 0.0437(18) -0.0038(13) 0.0220(15) -0.0024(14)
C7 0.054(2) 0.071(3) 0.070(3) -0.004(2) 0.0225(19) -0.0030(19)
C8 0.088(3) 0.120(4) 0.099(4) 0.034(3) 0.002(3) 0.001(3)
C9 0.070(3) 0.113(4) 0.113(4) -0.020(3) 0.040(3) 0.014(3)
C10 0.068(3) 0.103(4) 0.097(3) -0.021(3) 0.018(3) -0.011(3)
C11 0.076(3) 0.053(2) 0.048(2) 0.0051(16) 0.0269(18) -0.0017(18)
C12 0.135(4) 0.067(3) 0.052(2) -0.001(2) 0.035(2) -0.015(3)
C13 0.084(3) 0.122(4) 0.099(4) 0.040(3) 0.020(3) 0.016(3)
C14 0.133(4) 0.051(2) 0.068(3) 0.006(2) 0.040(3) -0.009(2)
C15 0.077(3) 0.053(2) 0.055(2) -0.0140(18) 0.0185(19) -0.0099(19)
C16 0.085(3) 0.090(3) 0.093(3) -0.006(3) 0.013(3) -0.033(3)
C17 0.087(3) 0.085(3) 0.071(3) 0.008(2) 0.007(2) 0.000(3)
C18 0.117(4) 0.111(4) 0.088(4) -0.051(3) 0.017(3) -0.001(3)
C19 0.082(3) 0.049(2) 0.073(3) 0.0156(19) 0.034(2) 0.0104(19)
C20 0.117(4) 0.061(3) 0.104(4) 0.031(3) 0.053(3) 0.007(3)
C21 0.125(5) 0.121(5) 0.119(5) 0.059(4) -0.029(4) -0.024(4)
C22 0.196(6) 0.119(4) 0.149(5) 0.061(4) 0.112(5) 0.100(5)
C23 0.136(11) 0.161(10) 0.198(8) 0.044(9) 0.053(7) 0.009(8)
Cl2 0.143(11) 0.177(12) 0.220(8) 0.047(8) 0.071(7) 0.015(7)
Cl3 0.125(8) 0.154(9) 0.156(6) 0.004(6) 0.069(6) 0.015(7)
C23A 0.138(11) 0.166(11) 0.199(8) 0.049(9) 0.059(9) 0.004(9)
Cl2A 0.140(11) 0.167(12) 0.183(9) 0.045(7) 0.044(8) -0.008(9)
Cl3A 0.121(10) 0.171(14) 0.189(9) 0.064(9) 0.085(7) -0.010(9)

loop_
_atom_type_symbol
_atom_type_description
_atom_type_scat_dispersion_real
_atom_type_scat_dispersion_imag
_atom_type_scat_source
C C 0.0033 0.0016 'International Tables Vol C Tables 4.2.6.8 and 6.1.1.4'
H H 0.0000 0.0000 'International Tables Vol C Tables 4.2.6.8 and 6.1.1.4'
O O 0.0106 0.0060 'International Tables Vol C Tables 4.2.6.8 and 6.1.1.4'
P P 0.1023 0.0942 'International Tables Vol C Tables 4.2.6.8 and 6.1.1.4'
Cl Cl 0.1484 0.1585 'International Tables Vol C Tables 4.2.6.8 and 6.1.1.4'
Ni Ni 0.3393 1.1124 'International Tables Vol C Tables 4.2.6.8 and 6.1.1.4'

loop_
_geom_angle_atom_site_label_1
_geom_angle_atom_site_label_2
_geom_angle_atom_site_label_3
_geom_angle
C1 Ni1 P2 81.82(9)
C1 Ni1 P1 81.72(9)
P2 Ni1 P1 163.52(4)
C1 Ni1 Cl1 179.26(10)
P2 Ni1 Cl1 97.45(4)
P1 Ni1 Cl1 99.01(4)
O1 P1 C7 100.76(15)
O1 P1 C11 100.53(14)
C7 P1 C11 113.85(17)
O1 P1 Ni1 105.70(8)
C7 P1 Ni1 115.12(13)
C11 P1 Ni1 117.64(12)
O3 P2 C15 99.78(15)
O3 P2 C19 100.48(15)
C15 P2 C19 114.73(18)
O3 P2 Ni1 105.87(8)
C15 P2 Ni1 115.78(12)
C19 P2 Ni1 116.72(13)
C2 O1 P1 112.48(18)
C4 O2 H2 107(4)
C6 O3 P2 112.05(18)
C6 C1 C2 114.4(3)
C6 C1 Ni1 122.7(2)
C2 C1 Ni1 123.0(2)
C3 C2 O1 118.8(3)
C3 C2 C1 124.1(3)
O1 C2 C1 117.0(2)
C2 C3 C4 117.9(3)
C2 C3 H3 121.1
C4 C3 H3 121.1
O2 C4 C3 116.9(3)
O2 C4 C5 121.7(3)
C3 C4 C5 121.4(3)
C6 C5 C4 117.8(3)
C6 C5 H5 121.1
C4 C5 H5 121.1
C5 C6 C1 124.4(3)
C5 C6 O3 118.0(3)
C1 C6 O3 117.5(2)
C8 C7 C10 107.6(4)
C8 C7 C9 109.0(4)
C10 C7 C9 109.9(3)
C8 C7 P1 105.2(3)
C10 C7 P1 113.6(3)
C9 C7 P1 111.3(3)
C7 C8 H8A 109.5
C7 C8 H8B 109.5
H8A C8 H8B 109.5
C7 C8 H8C 109.5
H8A C8 H8C 109.5
H8B C8 H8C 109.5
C7 C9 H9A 109.5
C7 C9 H9B 109.5
H9A C9 H9B 109.5
C7 C9 H9C 109.5
H9A C9 H9C 109.5
H9B C9 H9C 109.5
C7 C10 H10A 109.5
C7 C10 H10B 109.5
H10A C10 H10B 109.5
C7 C10 H10C 109.5
H10A C10 H10C 109.5
H10B C10 H10C 109.5
C14 C11 C12 109.7(3)
C14 C11 C13 108.9(3)
C12 C11 C13 107.9(4)
C14 C11 P1 114.2(3)
C12 C11 P1 110.9(3)
C13 C11 P1 104.9(3)
C11 C12 H12A 109.5
C11 C12 H12B 109.5
H12A C12 H12B 109.5
C11 C12 H12C 109.5
H12A C12 H12C 109.5
H12B C12 H12C 109.5
C11 C13 H13A 109.5
C11 C13 H13B 109.5
H13A C13 H13B 109.5
C11 C13 H13C 109.5
H13A C13 H13C 109.5
H13B C13 H13C 109.5
C11 C14 H14A 109.5
C11 C14 H14B 109.5
H14A C14 H14B 109.5
C11 C14 H14C 109.5
H14A C14 H14C 109.5
H14B C14 H14C 109.5
C18 C15 C17 109.7(4)
C18 C15 C16 109.9(3)
C17 C15 C16 107.8(3)
C18 C15 P2 111.3(3)
C17 C15 P2 104.8(3)
C16 C15 P2 113.2(3)
C15 C16 H16A 109.5
C15 C16 H16B 109.5
H16A C16 H16B 109.5
C15 C16 H16C 109.5
H16A C16 H16C 109.5
H16B C16 H16C 109.5
C15 C17 H17A 109.5
C15 C17 H17B 109.5
H17A C17 H17B 109.5
C15 C17 H17C 109.5
H17A C17 H17C 109.5
H17B C17 H17C 109.5
C15 C18 H18A 109.5
C15 C18 H18B 109.5
H18A C18 H18B 109.5
C15 C18 H18C 109.5
H18A C18 H18C 109.5
H18B C18 H18C 109.5
C20 C19 C22 109.3(4)
C20 C19 C21 106.7(4)
C22 C19 C21 110.8(4)
C20 C19 P2 113.8(3)
C22 C19 P2 111.7(3)
C21 C19 P2 104.2(3)
C19 C20 H20A 109.5
C19 C20 H20B 109.5
H20A C20 H20B 109.5
C19 C20 H20C 109.5
H20A C20 H20C 109.5
H20B C20 H20C 109.5
C19 C21 H21A 109.5
C19 C21 H21B 109.5
H21A C21 H21B 109.5
C19 C21 H21C 109.5
H21A C21 H21C 109.5
H21B C21 H21C 109.5
C19 C22 H22A 109.5
C19 C22 H22B 109.5
H22A C22 H22B 109.5
C19 C22 H22C 109.5
H22A C22 H22C 109.5
H22B C22 H22C 109.5
Cl2 C23 Cl3 96.2(18)
Cl2 C23 H23A 112.5
Cl3 C23 H23A 112.5
Cl2 C23 H23B 112.5
Cl3 C23 H23B 112.5
H23A C23 H23B 110.0
Cl3A C23A Cl2A 133(3)
Cl3A C23A H23C 104.0
Cl2A C23A H23C 104.0
Cl3A C23A H23D 104.0
Cl2A C23A H23D 104.0
H23C C23A H23D 105.5

loop_
_geom_bond_atom_site_label_1
_geom_bond_atom_site_label_2
_geom_bond_distance
Ni1 C1 1.885(3)
Ni1 P2 2.1815(9)
Ni1 P1 2.1839(9)
Ni1 Cl1 2.2145(10)
P1 O1 1.652(2)
P1 C7 1.853(4)
P1 C11 1.855(3)
P2 O3 1.649(2)
P2 C15 1.859(4)
P2 C19 1.860(4)
O1 C2 1.388(3)
O2 C4 1.367(4)
O2 H2 0.76(5)
O3 C6 1.393(3)
C1 C6 1.392(4)
C1 C2 1.398(4)
C2 C3 1.378(4)
C3 C4 1.384(4)
C3 H3 0.9300
C4 C5 1.386(4)
C5 C6 1.377(4)
C5 H5 0.9300
C7 C8 1.527(6)
C7 C10 1.529(6)
C7 C9 1.534(5)
C8 H8A 0.9600
C8 H8B 0.9600
C8 H8C 0.9600
C9 H9A 0.9600
C9 H9B 0.9600
C9 H9C 0.9600
C10 H10A 0.9600
C10 H10B 0.9600
C10 H10C 0.9600
C11 C14 1.526(5)
C11 C12 1.528(5)
C11 C13 1.530(6)
C12 H12A 0.9600
C12 H12B 0.9600
C12 H12C 0.9600
C13 H13A 0.9600
C13 H13B 0.9600
C13 H13C 0.9600
C14 H14A 0.9600
C14 H14B 0.9600
C14 H14C 0.9600
C15 C18 1.531(5)
C15 C17 1.535(5)
C15 C16 1.544(5)
C16 H16A 0.9600
C16 H16B 0.9600
C16 H16C 0.9600
C17 H17A 0.9600
C17 H17B 0.9600
C17 H17C 0.9600
C18 H18A 0.9600
C18 H18B 0.9600
C18 H18C 0.9600
C19 C20 1.504(5)
C19 C22 1.505(6)
C19 C21 1.543(6)
C20 H20A 0.9600
C20 H20B 0.9600
C20 H20C 0.9600
C21 H21A 0.9600
C21 H21B 0.9600
C21 H21C 0.9600
C22 H22A 0.9600
C22 H22B 0.9600
C22 H22C 0.9600
C23 Cl2 1.86(3)
C23 Cl3 1.86(3)
C23 H23A 0.9700
C23 H23B 0.9700
C23A Cl3A 1.45(5)
C23A Cl2A 1.57(4)
C23A H23C 0.9700
C23A H23D 0.9700

loop_
_geom_hbond_atom_site_label_D
_geom_hbond_atom_site_label_H
_geom_hbond_atom_site_label_A
_geom_hbond_distance_DH
_geom_hbond_distance_HA
_geom_hbond_distance_DA
_geom_hbond_angle_DHA
_geom_hbond_site_symmetry_A
O2 H2 Cl1 0.76(5) 2.50(5) 3.240(3) 168(5) 4_665

loop_
_geom_torsion_atom_site_label_1
_geom_torsion_atom_site_label_2
_geom_torsion_atom_site_label_3
_geom_torsion_atom_site_label_4
_geom_torsion
C7 P1 O1 C2 123.5(2)
C11 P1 O1 C2 -119.5(2)
Ni1 P1 O1 C2 3.3(2)
C15 P2 O3 C6 122.8(2)
C19 P2 O3 C6 -119.5(2)
Ni1 P2 O3 C6 2.3(2)
P2 Ni1 C1 C6 2.0(3)
P1 Ni1 C1 C6 -178.8(3)
P2 Ni1 C1 C2 -178.1(3)
P1 Ni1 C1 C2 1.1(3)
P1 O1 C2 C3 176.8(3)
P1 O1 C2 C1 -2.8(4)
C6 C1 C2 C3 1.1(5)
Ni1 C1 C2 C3 -178.8(3)
C6 C1 C2 O1 -179.3(3)
Ni1 C1 C2 O1 0.8(4)
O1 C2 C3 C4 179.3(3)
C1 C2 C3 C4 -1.1(5)
C2 C3 C4 O2 -179.3(3)
C2 C3 C4 C5 1.0(5)
O2 C4 C5 C6 179.4(3)
C3 C4 C5 C6 -0.9(5)
C4 C5 C6 C1 0.9(5)
C4 C5 C6 O3 -179.1(3)
C2 C1 C6 C5 -1.0(5)
Ni1 C1 C6 C5 178.9(3)
C2 C1 C6 O3 179.1(3)
Ni1 C1 C6 O3 -1.0(4)
P2 O3 C6 C5 178.9(2)
P2 O3 C6 C1 -1.1(4)
O1 P1 C7 C8 -82.7(3)
C11 P1 C7 C8 170.6(3)
Ni1 P1 C7 C8 30.5(3)
O1 P1 C7 C10 34.7(3)
C11 P1 C7 C10 -72.0(3)
Ni1 P1 C7 C10 147.8(3)
O1 P1 C7 C9 159.4(3)
C11 P1 C7 C9 52.7(4)
Ni1 P1 C7 C9 -87.4(3)
O1 P1 C11 C14 -60.6(3)
C7 P1 C11 C14 46.3(3)
Ni1 P1 C11 C14 -174.7(2)
O1 P1 C11 C12 174.9(3)
C7 P1 C11 C12 -78.3(3)
Ni1 P1 C11 C12 60.8(3)
O1 P1 C11 C13 58.6(3)
C7 P1 C11 C13 165.5(3)
Ni1 P1 C11 C13 -55.5(3)
O3 P2 C15 C18 164.5(3)
C19 P2 C15 C18 58.1(4)
Ni1 P2 C15 C18 -82.4(3)
O3 P2 C15 C17 -77.0(3)
C19 P2 C15 C17 176.6(3)
Ni1 P2 C15 C17 36.0(3)
O3 P2 C15 C16 40.2(3)
C19 P2 C15 C16 -66.2(3)
Ni1 P2 C15 C16 153.2(3)
O3 P2 C19 C20 -50.8(3)
C15 P2 C19 C20 55.2(4)
Ni1 P2 C19 C20 -164.7(3)
O3 P2 C19 C22 -175.2(4)
C15 P2 C19 C22 -69.3(4)
Ni1 P2 C19 C22 70.9(4)
O3 P2 C19 C21 65.1(3)
C15 P2 C19 C21 171.0(3)
Ni1 P2 C19 C21 -48.8(3)
